data_4072193
loop_
_publ_author_name
'Armstrong, David R.'
'Drummond, Allison M.'
'Balloch, Liam'
'Graham, David V.'
'Hevia, Eva'
'Kennedy, Alan R.'

_publ_section_title
;
 Metalation of 2,4,6-Trimethylacetophenone Using Organozinc Reagents: The
 Role of the Base in Determining Composition and Structure of the
 Developing Enolate
;
_journal_issue 22
_journal_name_full Organometallics
_journal_page_first 5860
_journal_paper_doi 10.1021/om800658s
_journal_volume 27
_journal_year 2008
_chemical_formula_sum 'C56 H84 Li2 N4 O4 Zn'
_chemical_formula_weight 956.52
_chemical_name_systematic
;
 ?
;
_space_group_IT_number 70
_symmetry_cell_setting orthorhombic
_symmetry_space_group_name_Hall '-F 2uv 2vw'
_symmetry_space_group_name_H-M 'F d d d :2'
_atom_sites_solution_hydrogens geom
_atom_sites_solution_primary direct
_atom_sites_solution_secondary difmap
_audit_creation_method SHELXL-97
_cell_angle_alpha 90.00
_cell_angle_beta 90.00
_cell_angle_gamma 90.00
_cell_formula_units_Z 8
_cell_length_a 17.8650(5)
_cell_length_b 24.3175(7)
_cell_length_c 27.4188(7)
_cell_measurement_reflns_used 3617
_cell_measurement_temperature 123(2)
_cell_measurement_theta_max 27.48
_cell_measurement_theta_min 1.00
_cell_volume 11911.6(6)
_computing_structure_refinement 'SHELXL-97 (Sheldrick, 1997)'
_diffrn_ambient_temperature 123(2)
_diffrn_measured_fraction_theta_full 0.996
_diffrn_measured_fraction_theta_max 0.996
_diffrn_measurement_device_type 'Nonius Kappa CCD'
_diffrn_measurement_method 'omega and phi scans'
_diffrn_radiation_monochromator graphite
_diffrn_radiation_source 'fine-focus sealed tube'
_diffrn_radiation_type MoK\a
_diffrn_radiation_wavelength 0.71073
_diffrn_reflns_av_R_equivalents 0.0255
_diffrn_reflns_av_sigmaI/netI 0.0340
_diffrn_reflns_limit_h_max 22
_diffrn_reflns_limit_h_min -23
_diffrn_reflns_limit_k_max 31
_diffrn_reflns_limit_k_min -31
_diffrn_reflns_limit_l_max 35
_diffrn_reflns_limit_l_min -35
_diffrn_reflns_number 6451
_diffrn_reflns_theta_full 27.48
_diffrn_reflns_theta_max 27.48
_diffrn_reflns_theta_min 1.60
_exptl_absorpt_coefficient_mu 0.455
_exptl_absorpt_correction_type none
_exptl_crystal_colour colourless
_exptl_crystal_density_diffrn 1.067
_exptl_crystal_density_method 'not measured'
_exptl_crystal_description plate
_exptl_crystal_F_000 4128
_exptl_crystal_size_max 0.35
_exptl_crystal_size_mid 0.2
_exptl_crystal_size_min 0.1
_refine_diff_density_max 0.222
_refine_diff_density_min -0.297
_refine_diff_density_rms 0.041
_refine_ls_extinction_method none
_refine_ls_goodness_of_fit_ref 1.061
_refine_ls_hydrogen_treatment mixed
_refine_ls_matrix_type full
_refine_ls_number_parameters 165
_refine_ls_number_reflns 3409
_refine_ls_number_restraints 0
_refine_ls_restrained_S_all 1.061
_refine_ls_R_factor_all 0.0507
_refine_ls_R_factor_gt 0.0342
_refine_ls_shift/su_max 0.001
_refine_ls_shift/su_mean 0.000
_refine_ls_structure_factor_coef Fsqd
_refine_ls_weighting_details 'calc w=1/[\s^2^(Fo^2^)+(0.0303P)^2^+15.8782P] where P=(Fo^2^+2Fc^2^)/3'
_refine_ls_weighting_scheme calc
_refine_ls_wR_factor_gt 0.0740
_refine_ls_wR_factor_ref 0.0804
_reflns_number_gt 2779
_reflns_number_total 3409
_reflns_threshold_expression I>2\s(I)
_cod_data_source_file om800658s_si_002.cif
_cod_data_source_block dvg08014
_cod_original_sg_symbol_H-M Fddd
_cod_database_code 4072193

loop_
_symmetry_equiv_pos_as_xyz
'x, y, z'
'-x+1/4, -y+1/4, z'
'x, -y+1/4, -z+1/4'
'-x+1/4, y, -z+1/4'
'x, y+1/2, z+1/2'
'-x+1/4, -y+3/4, z+1/2'
'x, -y+3/4, -z+3/4'
'-x+1/4, y+1/2, -z+3/4'
'x+1/2, y, z+1/2'
'-x+3/4, -y+1/4, z+1/2'
'x+1/2, -y+1/4, -z+3/4'
'-x+3/4, y, -z+3/4'
'x+1/2, y+1/2, z'
'-x+3/4, -y+3/4, z'
'x+1/2, -y+3/4, -z+1/4'
'-x+3/4, y+1/2, -z+1/4'
'-x, -y, -z'
'x-1/4, y-1/4, -z'
'-x, y-1/4, z-1/4'
'x-1/4, -y, z-1/4'
'-x, -y+1/2, -z+1/2'
'x-1/4, y+1/4, -z+1/2'
'-x, y+1/4, z+1/4'
'x-1/4, -y+1/2, z+1/4'
'-x+1/2, -y, -z+1/2'
'x+1/4, y-1/4, -z+1/2'
'-x+1/2, y-1/4, z+1/4'
'x+1/4, -y, z+1/4'
'-x+1/2, -y+1/2, -z'
'x+1/4, y+1/4, -z'
'-x+1/2, y+1/4, z-1/4'
'x+1/4, -y+1/2, z-1/4'

loop_
_atom_site_label
_atom_site_type_symbol
_atom_site_fract_x
_atom_site_fract_y
_atom_site_fract_z
_atom_site_U_iso_or_equiv
_atom_site_adp_type
_atom_site_occupancy
_atom_site_symmetry_multiplicity
_atom_site_calc_flag
_atom_site_refinement_flags
Zn1 Zn 0.3750 0.3750 0.3750 0.02048(10) Uani 1 4 d S
Li1 Li 0.53010(17) 0.3750 0.3750 0.0264(7) Uani 1 2 d S
O1 O 0.29744(5) 0.33613(4) 0.33840(3) 0.0237(2) Uani 1 1 d .
N1 N 0.61826(7) 0.32958(5) 0.34037(4) 0.0332(3) Uani 1 1 d .
C1 C 0.38967(9) 0.28056(8) 0.30051(7) 0.0464(5) Uani 1 1 d .
C2 C 0.31943(8) 0.29763(6) 0.30627(5) 0.0295(3) Uani 1 1 d .
C3 C 0.25694(8) 0.27427(7) 0.27637(6) 0.0347(4) Uani 1 1 d .
C4 C 0.23247(9) 0.30221(8) 0.23471(6) 0.0405(4) Uani 1 1 d .
C5 C 0.17169(10) 0.28147(10) 0.20858(7) 0.0593(6) Uani 1 1 d .
H5 H 0.1551 0.3003 0.1802 0.071 Uiso 1 1 calc R
C6 C 0.13529(11) 0.23432(12) 0.22303(9) 0.0728(7) Uani 1 1 d .
C7 C 0.16151(12) 0.20637(10) 0.26344(9) 0.0705(7) Uani 1 1 d .
H7 H 0.1369 0.1735 0.2733 0.085 Uiso 1 1 calc R
C8 C 0.22313(10) 0.22483(8) 0.29041(7) 0.0489(5) Uani 1 1 d .
C9 C 0.27176(11) 0.35296(8) 0.21689(7) 0.0490(5) Uani 1 1 d .
H9A H 0.3163 0.3424 0.1982 0.074 Uiso 1 1 calc R
H9B H 0.2868 0.3755 0.2448 0.074 Uiso 1 1 calc R
H9C H 0.2379 0.3741 0.1960 0.074 Uiso 1 1 calc R
C10 C 0.06774(14) 0.21279(15) 0.19488(11) 0.1202(13) Uani 1 1 d .
H10A H 0.0493 0.1791 0.2104 0.180 Uiso 0.50 1 calc PR
H10B H 0.0824 0.2048 0.1612 0.180 Uiso 0.50 1 calc PR
H10C H 0.0281 0.2406 0.1950 0.180 Uiso 0.50 1 calc PR
H10D H 0.0572 0.2373 0.1673 0.180 Uiso 0.50 1 calc PR
H10E H 0.0241 0.2115 0.2165 0.180 Uiso 0.50 1 calc PR
H10F H 0.0785 0.1757 0.1827 0.180 Uiso 0.50 1 calc PR
C11 C 0.25295(13) 0.19131(9) 0.33236(8) 0.0677(6) Uani 1 1 d .
H11A H 0.2945 0.1683 0.3210 0.102 Uiso 1 1 calc R
H11B H 0.2130 0.1678 0.3453 0.102 Uiso 1 1 calc R
H11C H 0.2708 0.2160 0.3581 0.102 Uiso 1 1 calc R
C12 C 0.62492(12) 0.34875(8) 0.28999(6) 0.0513(5) Uani 1 1 d .
H12A H 0.6274 0.3890 0.2896 0.077 Uiso 1 1 calc R
H12B H 0.5813 0.3365 0.2713 0.077 Uiso 1 1 calc R
H12C H 0.6706 0.3336 0.2754 0.077 Uiso 1 1 calc R
C13 C 0.61149(11) 0.26948(8) 0.33999(8) 0.0549(5) Uani 1 1 d .
H13A H 0.5665 0.2589 0.3218 0.082 Uiso 1 1 calc R
H13B H 0.6078 0.2560 0.3736 0.082 Uiso 1 1 calc R
H13C H 0.6557 0.2534 0.3243 0.082 Uiso 1 1 calc R
C14 C 0.68467(9) 0.34512(8) 0.36848(7) 0.0487(5) Uani 1 1 d .
H14A H 0.7301 0.3367 0.3492 0.058 Uiso 1 1 calc R
H14B H 0.6866 0.3229 0.3987 0.058 Uiso 1 1 calc R
H1B H 0.3997(10) 0.2530(8) 0.2773(7) 0.054(5) Uiso 1 1 d .
H1A H 0.4306(10) 0.2955(7) 0.3200(7) 0.048(5) Uiso 1 1 d .

loop_
_atom_site_aniso_label
_atom_site_aniso_U_11
_atom_site_aniso_U_22
_atom_site_aniso_U_33
_atom_site_aniso_U_23
_atom_site_aniso_U_13
_atom_site_aniso_U_12
Zn1 0.01661(15) 0.02652(18) 0.01831(16) 0.000 0.000 0.000
Li1 0.0197(15) 0.0324(18) 0.0270(16) -0.0010(15) 0.000 0.000
O1 0.0205(5) 0.0282(5) 0.0224(5) -0.0062(4) -0.0013(4) 0.0005(4)
N1 0.0283(6) 0.0414(7) 0.0298(6) -0.0022(6) 0.0021(5) 0.0103(6)
C1 0.0316(9) 0.0576(12) 0.0500(10) -0.0299(10) -0.0068(8) 0.0096(8)
C2 0.0295(7) 0.0318(8) 0.0273(7) -0.0071(6) -0.0019(6) 0.0002(6)
C3 0.0267(7) 0.0393(9) 0.0382(9) -0.0185(7) 0.0006(7) -0.0003(7)
C4 0.0286(8) 0.0550(11) 0.0379(9) -0.0198(8) -0.0041(7) 0.0052(8)
C5 0.0389(10) 0.0896(16) 0.0493(11) -0.0316(11) -0.0137(9) 0.0055(11)
C6 0.0410(11) 0.1024(19) 0.0751(15) -0.0470(15) -0.0064(11) -0.0164(12)
C7 0.0596(13) 0.0668(15) 0.0850(17) -0.0387(13) 0.0162(13) -0.0311(12)
C8 0.0460(10) 0.0456(11) 0.0550(11) -0.0212(9) 0.0103(9) -0.0104(9)
C9 0.0504(10) 0.0569(11) 0.0398(9) -0.0040(9) -0.0035(8) 0.0119(9)
C10 0.0617(16) 0.178(3) 0.121(2) -0.078(2) -0.0207(16) -0.0412(19)
C11 0.0841(16) 0.0463(12) 0.0728(15) -0.0015(11) 0.0221(13) -0.0075(11)
C12 0.0588(11) 0.0637(12) 0.0314(8) 0.0001(8) 0.0046(9) 0.0218(11)
C13 0.0572(12) 0.0456(11) 0.0620(12) -0.0031(9) 0.0150(10) 0.0161(9)
C14 0.0225(8) 0.0791(13) 0.0446(10) -0.0022(10) -0.0009(7) 0.0150(8)

loop_
_atom_type_symbol
_atom_type_description
_atom_type_scat_dispersion_real
_atom_type_scat_dispersion_imag
_atom_type_scat_source
Zn Zn 0.2839 1.4301 'International Tables Vol C Tables 4.2.6.8 and 6.1.1.4'
Li Li -0.0003 0.0001 'International Tables Vol C Tables 4.2.6.8 and 6.1.1.4'
O O 0.0106 0.0060 'International Tables Vol C Tables 4.2.6.8 and 6.1.1.4'
N N 0.0061 0.0033 'International Tables Vol C Tables 4.2.6.8 and 6.1.1.4'
C C 0.0033 0.0016 'International Tables Vol C Tables 4.2.6.8 and 6.1.1.4'
H H 0.0000 0.0000 'International Tables Vol C Tables 4.2.6.8 and 6.1.1.4'

loop_
_geom_angle_atom_site_label_1
_geom_angle_atom_site_label_2
_geom_angle_atom_site_label_3
_geom_angle
_geom_angle_site_symmetry_1
_geom_angle_site_symmetry_3
O1 Zn1 O1 122.16(5) 12 .
O1 Zn1 O1 118.22(5) 12 7
O1 Zn1 O1 89.70(5) . 7
O1 Zn1 O1 89.70(5) 12 14
O1 Zn1 O1 118.22(5) . 14
O1 Zn1 O1 122.16(5) 7 14
O1 Zn1 Li1 44.85(3) 12 .
O1 Zn1 Li1 135.14(3) . .
O1 Zn1 Li1 135.16(3) 7 .
O1 Zn1 Li1 44.85(3) 14 .
O1 Zn1 Li1 135.16(3) 12 14
O1 Zn1 Li1 44.85(3) . 14
O1 Zn1 Li1 44.85(3) 7 14
O1 Zn1 Li1 135.14(3) 14 14
Li1 Zn1 Li1 179.988(1) . 14
O1 Li1 O1 89.72(14) 14 12
O1 Li1 N1 122.84(4) 14 .
O1 Li1 N1 119.92(5) 12 .
O1 Li1 N1 119.90(5) 14 7
O1 Li1 N1 122.81(4) 12 7
N1 Li1 N1 85.52(13) . 7
O1 Li1 Zn1 44.86(7) 14 .
O1 Li1 Zn1 44.86(7) 12 .
N1 Li1 Zn1 137.25(6) . .
N1 Li1 Zn1 137.22(6) 7 .
C2 O1 Li1 151.71(11) . 14
C2 O1 Zn1 117.78(8) . .
Li1 O1 Zn1 90.29(7) 14 .
C12 N1 C14 110.42(14) . .
C12 N1 C13 108.52(14) . .
C14 N1 C13 109.14(14) . .
C12 N1 Li1 108.27(10) . .
C14 N1 Li1 103.24(11) . .
C13 N1 Li1 117.10(11) . .
C2 C1 H1B 118.8(12) . .
C2 C1 H1A 121.7(10) . .
H1B C1 H1A 119.5(15) . .
C1 C2 O1 124.78(14) . .
C1 C2 C3 121.31(14) . .
O1 C2 C3 113.91(12) . .
C4 C3 C8 120.46(15) . .
C4 C3 C2 119.73(14) . .
C8 C3 C2 119.81(16) . .
C5 C4 C3 119.14(18) . .
C5 C4 C9 119.59(18) . .
C3 C4 C9 121.25(14) . .
C6 C5 C4 121.4(2) . .
C6 C5 H5 119.3 . .
C4 C5 H5 119.3 . .
C5 C6 C7 118.71(18) . .
C5 C6 C10 120.9(3) . .
C7 C6 C10 120.3(3) . .
C6 C7 C8 122.2(2) . .
C6 C7 H7 118.9 . .
C8 C7 H7 118.9 . .
C3 C8 C7 118.0(2) . .
C3 C8 C11 121.47(17) . .
C7 C8 C11 120.51(19) . .
C4 C9 H9A 109.5 . .
C4 C9 H9B 109.5 . .
H9A C9 H9B 109.5 . .
C4 C9 H9C 109.5 . .
H9A C9 H9C 109.5 . .
H9B C9 H9C 109.5 . .
C6 C10 H10A 109.5 . .
C6 C10 H10B 109.5 . .
H10A C10 H10B 109.5 . .
C6 C10 H10C 109.5 . .
H10A C10 H10C 109.5 . .
H10B C10 H10C 109.5 . .
C6 C10 H10D 109.5 . .
H10A C10 H10D 141.1 . .
H10B C10 H10D 56.3 . .
H10C C10 H10D 56.3 . .
C6 C10 H10E 109.5 . .
H10A C10 H10E 56.3 . .
H10B C10 H10E 141.1 . .
H10C C10 H10E 56.3 . .
H10D C10 H10E 109.5 . .
C6 C10 H10F 109.5 . .
H10A C10 H10F 56.3 . .
H10B C10 H10F 56.3 . .
H10C C10 H10F 141.1 . .
H10D C10 H10F 109.5 . .
H10E C10 H10F 109.5 . .
C8 C11 H11A 109.5 . .
C8 C11 H11B 109.5 . .
H11A C11 H11B 109.5 . .
C8 C11 H11C 109.5 . .
H11A C11 H11C 109.5 . .
H11B C11 H11C 109.5 . .
N1 C12 H12A 109.5 . .
N1 C12 H12B 109.5 . .
H12A C12 H12B 109.5 . .
N1 C12 H12C 109.5 . .
H12A C12 H12C 109.5 . .
H12B C12 H12C 109.5 . .
N1 C13 H13A 109.5 . .
N1 C13 H13B 109.5 . .
H13A C13 H13B 109.5 . .
N1 C13 H13C 109.5 . .
H13A C13 H13C 109.5 . .
H13B C13 H13C 109.5 . .
N1 C14 C14 112.11(13) . 7
N1 C14 H14A 109.2 . .
C14 C14 H14A 109.2 7 .
N1 C14 H14B 109.2 . .
C14 C14 H14B 109.2 7 .
H14A C14 H14B 107.9 . .

loop_
_geom_bond_atom_site_label_1
_geom_bond_atom_site_label_2
_geom_bond_distance
_geom_bond_site_symmetry_2
Zn1 O1 1.9546(9) 12
Zn1 O1 1.9546(9) .
Zn1 O1 1.9546(9) 7
Zn1 O1 1.9546(9) 14
Zn1 Li1 2.771(3) .
Zn1 Li1 2.771(3) 14
Li1 O1 1.954(2) 14
Li1 O1 1.954(2) 12
Li1 N1 2.145(3) .
Li1 N1 2.146(3) 7
O1 C2 1.3443(17) .
O1 Li1 1.954(2) 14
N1 C12 1.463(2) .
N1 C14 1.464(2) .
N1 C13 1.466(2) .
C1 C2 1.331(2) .
C1 H1B 0.940(19) .
C1 H1A 0.976(19) .
C2 C3 1.497(2) .
C3 C4 1.399(2) .
C3 C8 1.399(2) .
C4 C5 1.395(2) .
C4 C9 1.501(3) .
C5 C6 1.376(3) .
C5 H5 0.9500 .
C6 C7 1.382(4) .
C6 C10 1.525(3) .
C7 C8 1.400(3) .
C7 H7 0.9500 .
C8 C11 1.507(3) .
C9 H9A 0.9800 .
C9 H9B 0.9800 .
C9 H9C 0.9800 .
C10 H10A 0.9800 .
C10 H10B 0.9800 .
C10 H10C 0.9800 .
C10 H10D 0.9800 .
C10 H10E 0.9800 .
C10 H10F 0.9800 .
C11 H11A 0.9800 .
C11 H11B 0.9800 .
C11 H11C 0.9800 .
C12 H12A 0.9800 .
C12 H12B 0.9800 .
C12 H12C 0.9800 .
C13 H13A 0.9800 .
C13 H13B 0.9800 .
C13 H13C 0.9800 .
C14 C14 1.497(4) 7
C14 H14A 0.9900 .
C14 H14B 0.9900 .

loop_
_geom_torsion_atom_site_label_1
_geom_torsion_atom_site_label_2
_geom_torsion_atom_site_label_3
_geom_torsion_atom_site_label_4
_geom_torsion
_geom_torsion_site_symmetry_1
_geom_torsion_site_symmetry_4
O1 Zn1 Li1 O1 -180.0 12 14
O1 Zn1 Li1 O1 86.58(8) . 14
O1 Zn1 Li1 O1 -93.42(8) 7 14
Li1 Zn1 Li1 O1 43(3) 14 14
O1 Zn1 Li1 O1 -93.44(8) . 12
O1 Zn1 Li1 O1 86.56(8) 7 12
O1 Zn1 Li1 O1 180.0 14 12
Li1 Zn1 Li1 O1 -137(3) 14 12
O1 Zn1 Li1 N1 87.40(6) 12 .
O1 Zn1 Li1 N1 -6.03(6) . .
O1 Zn1 Li1 N1 173.97(6) 7 .
O1 Zn1 Li1 N1 -92.61(6) 14 .
Li1 Zn1 Li1 N1 -49(3) 14 .
O1 Zn1 Li1 N1 -92.59(6) 12 7
O1 Zn1 Li1 N1 173.97(6) . 7
O1 Zn1 Li1 N1 -6.03(6) 7 7
O1 Zn1 Li1 N1 87.39(6) 14 7
Li1 Zn1 Li1 N1 131(3) 14 7
O1 Zn1 O1 C2 -52.53(9) 12 .
O1 Zn1 O1 C2 -176.26(11) 7 .
O1 Zn1 O1 C2 56.77(9) 14 .
Li1 Zn1 O1 C2 3.74(11) . .
Li1 Zn1 O1 C2 -176.27(11) 14 .
O1 Zn1 O1 Li1 123.74(4) 12 14
O1 Zn1 O1 Li1 0.0 7 14
O1 Zn1 O1 Li1 -126.96(4) 14 14
Li1 Zn1 O1 Li1 -180.0 . 14
O1 Li1 N1 C12 19.64(17) 14 .
O1 Li1 N1 C12 131.04(13) 12 .
N1 Li1 N1 C12 -103.36(13) 7 .
Zn1 Li1 N1 C12 76.64(13) . .
O1 Li1 N1 C14 136.72(13) 14 .
O1 Li1 N1 C14 -111.88(14) 12 .
N1 Li1 N1 C14 13.72(9) 7 .
Zn1 Li1 N1 C14 -166.28(9) . .
O1 Li1 N1 C13 -103.36(14) 14 .
O1 Li1 N1 C13 8.04(17) 12 .
N1 Li1 N1 C13 133.64(14) 7 .
Zn1 Li1 N1 C13 -46.36(14) . .
Li1 O1 C2 C1 -165.96(15) 14 .
Zn1 O1 C2 C1 6.1(2) . .
Li1 O1 C2 C3 13.9(3) 14 .
Zn1 O1 C2 C3 -174.02(10) . .
C1 C2 C3 C4 -97.1(2) . .
O1 C2 C3 C4 83.08(17) . .
C1 C2 C3 C8 83.3(2) . .
O1 C2 C3 C8 -96.55(17) . .
C8 C3 C4 C5 2.9(2) . .
C2 C3 C4 C5 -176.74(15) . .
C8 C3 C4 C9 -175.27(15) . .
C2 C3 C4 C9 5.1(2) . .
C3 C4 C5 C6 0.2(3) . .
C9 C4 C5 C6 178.41(18) . .
C4 C5 C6 C7 -2.0(3) . .
C4 C5 C6 C10 178.5(2) . .
C5 C6 C7 C8 0.8(3) . .
C10 C6 C7 C8 -179.7(2) . .
C4 C3 C8 C7 -4.0(2) . .
C2 C3 C8 C7 175.61(16) . .
C4 C3 C8 C11 174.31(16) . .
C2 C3 C8 C11 -6.1(2) . .
C6 C7 C8 C3 2.2(3) . .
C6 C7 C8 C11 -176.2(2) . .
C12 N1 C14 C14 75.7(2) . 7
C13 N1 C14 C14 -165.14(17) . 7
Li1 N1 C14 C14 -39.89(19) . 7
